data_7044627
loop_
_publ_author_name
'Doddi, Adinarayana'
'Bockfeld, Dirk'
'Zaretzke, Marc-Kevin'
'Kleeberg, Christian'
'Bannenberg, Thomas'
'Tamm, Matthias'

_publ_section_title
;
 A Modular Approach to Carbene-Stabilized Diphosphorus Species
;
_journal_name_full 'Dalton Transactions'
_journal_paper_doi 10.1039/C7DT03436A
_journal_year 2017
_chemical_formula_moiety 'C48 H60 N4 P2, 2(Cl4 Ga)'
_chemical_formula_sum 'C51 H66 Cl14 Ga2 N4 P2'
_chemical_formula_weight 1432.75
_space_group_crystal_system monoclinic
_space_group_IT_number 15
_space_group_name_Hall '-C 2yc'
_space_group_name_H-M_alt 'C 1 2/c 1'
_symmetry_space_group_name_Hall '-C 2yc'
_symmetry_space_group_name_H-M 'C 1 2/c 1'
_atom_sites_solution_hydrogens geom
_audit_creation_method SHELXL-2014/7
_audit_update_record
;
2017-09-05 deposited with the CCDC.
2017-11-01 downloaded from the CCDC.
;
_cell_angle_alpha 90
_cell_angle_beta 95.086(4)
_cell_angle_gamma 90
_cell_formula_units_Z 8
_cell_length_a 21.5044(8)
_cell_length_b 13.6283(4)
_cell_length_c 46.5389(14)
_cell_measurement_reflns_used 31310
_cell_measurement_temperature 100(2)
_cell_measurement_theta_max 74.8250
_cell_measurement_theta_min 3.8030
_cell_volume 13585.4(8)
_computing_cell_refinement 'CrysAlisPro 1.171.38.43 (Rigaku OD, 2015)'
_computing_data_collection 'CrysAlisPro 1.171.38.43 (Rigaku OD, 2015)'
_computing_data_reduction 'CrysAlisPro 1.171.38.43 (Rigaku OD, 2015)'
_computing_publication_material
;
 WinGX v2014.1 (L. J. Farrugia, J. Appl. Cryst., 2012, 45, 849-854.)
;
_computing_structure_refinement
;
 SHELXL-2014/7 (G. M. Sheldrick, Acta Cryst. (2008), A64, 112-122)'
;
_computing_structure_solution
;
 SHELXT-2014/7 (G. M. Sheldrick, Acta Cryst., 2008, A64, 112-122)
;
_diffrn_ambient_temperature 100(2)
_diffrn_detector_area_resol_mean 10.3543
_diffrn_measured_fraction_theta_full 1.000
_diffrn_measured_fraction_theta_max 0.992
_diffrn_measurement_device_type 'Oxford Diffraction Xcalibur, Atlas, Nova'
_diffrn_measurement_method '\w scans'
_diffrn_radiation_monochromator mirror
_diffrn_radiation_type CuK\a
_diffrn_radiation_wavelength 1.54184
_diffrn_reflns_av_R_equivalents 0.0694
_diffrn_reflns_av_unetI/netI 0.0294
_diffrn_reflns_Laue_measured_fraction_full 1.000
_diffrn_reflns_Laue_measured_fraction_max 0.992
_diffrn_reflns_limit_h_max 27
_diffrn_reflns_limit_h_min -27
_diffrn_reflns_limit_k_max 15
_diffrn_reflns_limit_k_min -17
_diffrn_reflns_limit_l_max 58
_diffrn_reflns_limit_l_min -57
_diffrn_reflns_number 147972
_diffrn_reflns_point_group_measured_fraction_full 1.000
_diffrn_reflns_point_group_measured_fraction_max 0.992
_diffrn_reflns_theta_full 67.684
_diffrn_reflns_theta_max 76.497
_diffrn_reflns_theta_min 3.814
_diffrn_source 'micro-focus sealed X-ray tube'
_diffrn_source_type 'Nova (Cu) X-ray Source'
_exptl_absorpt_coefficient_mu 6.761
_exptl_absorpt_correction_T_max 1.00000
_exptl_absorpt_correction_T_min 0.64316
_exptl_absorpt_correction_type multi-scan
_exptl_absorpt_process_details
;
CrysAlisPro 1.171.38.43 (Rigaku Oxford Diffraction, 2015)
Empirical absorption correction using spherical harmonics,
 implemented in SCALE3 ABSPACK scaling algorithm.
;
_exptl_crystal_colour orange
_exptl_crystal_density_diffrn 1.401
_exptl_crystal_description block
_exptl_crystal_F_000 5840
_exptl_crystal_size_max 0.180
_exptl_crystal_size_mid 0.090
_exptl_crystal_size_min 0.090
_refine_diff_density_max 0.524
_refine_diff_density_min -0.647
_refine_diff_density_rms 0.059
_refine_ls_extinction_method none
_refine_ls_goodness_of_fit_ref 1.051
_refine_ls_hydrogen_treatment constr
_refine_ls_matrix_type full
_refine_ls_number_parameters 633
_refine_ls_number_reflns 14127
_refine_ls_number_restraints 112
_refine_ls_restrained_S_all 1.065
_refine_ls_R_factor_all 0.0628
_refine_ls_R_factor_gt 0.0516
_refine_ls_shift/su_max 0.001
_refine_ls_shift/su_mean 0.000
_refine_ls_structure_factor_coef Fsqd
_refine_ls_weighting_details 'w=1/[\s^2^(Fo^2^)+(0.0427P)^2^+35.6022P] where P=(Fo^2^+2Fc^2^)/3'
_refine_ls_weighting_scheme calc
_refine_ls_wR_factor_gt 0.1167
_refine_ls_wR_factor_ref 0.1226
_reflns_Friedel_coverage 0.000
_reflns_number_gt 11828
_reflns_number_total 14127
_reflns_threshold_expression 'I > 2\s(I)'
_cod_data_source_file c7dt03436a2.cif
_cod_data_source_block ad022db
_cod_database_code 7044627
_shelx_shelxl_version_number 2014/7
_shelx_space_group_comment
;
The symmetry employed for this shelxl refinement is uniquely defined
by the following loop, which should always be used as a source of
symmetry information in preference to the above space-group names.
They are only intended as comments.
;
_shelx_estimated_absorpt_t_min 0.376
_shelx_estimated_absorpt_t_max 0.581
_oxdiff_exptl_absorpt_empirical_full_min 0.579
_oxdiff_exptl_absorpt_empirical_full_max 1.926
_oxdiff_exptl_absorpt_empirical_details
;
Empirical correction (ABSPACK) includes:
- Absorption correction using spherical harmonics
- Frame scaling
;

loop_
_space_group_symop_operation_xyz
'x, y, z'
'-x, y, -z+1/2'
'x+1/2, y+1/2, z'
'-x+1/2, y+1/2, -z+1/2'
'-x, -y, -z'
'x, -y, z-1/2'
'-x+1/2, -y+1/2, -z'
'x+1/2, -y+1/2, z-1/2'

loop_
_atom_site_label
_atom_site_type_symbol
_atom_site_fract_x
_atom_site_fract_y
_atom_site_fract_z
_atom_site_U_iso_or_equiv
_atom_site_adp_type
_atom_site_occupancy
_atom_site_site_symmetry_order
_atom_site_calc_flag
_atom_site_refinement_flags_posn
_atom_site_refinement_flags_adp
_atom_site_refinement_flags_occupancy
_atom_site_disorder_assembly
_atom_site_disorder_group
C1 C 0.22822(13) 0.6206(2) 0.13364(6) 0.0325(6) Uani 1 1 d . . . . .
C2 C 0.18137(15) 0.7647(2) 0.12557(6) 0.0390(7) Uani 1 1 d . . . . .
H2 H 0.1535 0.8136 0.1176 0.047 Uiso 1 1 calc R U . . .
C3 C 0.22764(15) 0.7777(2) 0.14707(6) 0.0388(6) Uani 1 1 d . . . . .
H3 H 0.2383 0.8373 0.1569 0.047 Uiso 1 1 calc R U . . .
C4 C 0.22745(13) 0.3027(2) 0.10868(6) 0.0325(6) Uani 1 1 d . . . . .
C5 C 0.22533(15) 0.1440(2) 0.09605(7) 0.0404(7) Uani 1 1 d . . . . .
H5 H 0.2149 0.0848 0.0860 0.048 Uiso 1 1 calc R U . . .
C6 C 0.26584(16) 0.1542(2) 0.11989(7) 0.0457(8) Uani 1 1 d . . . . .
H6 H 0.2894 0.1031 0.1296 0.055 Uiso 1 1 calc R U . . .
C11 C 0.13926(15) 0.6220(2) 0.09568(7) 0.0400(7) Uani 1 1 d . . . . .
C12 C 0.08717(16) 0.5746(2) 0.10507(8) 0.0490(8) Uani 1 1 d . . . . .
C13 C 0.04976(18) 0.5241(3) 0.08386(10) 0.0602(10) Uani 1 1 d . . . . .
H13 H 0.0137 0.4904 0.0890 0.072 Uiso 1 1 calc R U . . .
C14 C 0.0641(2) 0.5221(3) 0.05567(10) 0.0685(13) Uani 1 1 d . . . . .
H14 H 0.0380 0.4868 0.0417 0.082 Uiso 1 1 calc R U . . .
C15 C 0.1148(2) 0.5697(3) 0.04744(8) 0.0625(11) Uani 1 1 d . . . . .
H15 H 0.1237 0.5667 0.0278 0.075 Uiso 1 1 calc R U . . .
C16 C 0.15496(19) 0.6236(2) 0.06721(7) 0.0500(9) Uani 1 1 d . . . . .
C21 C 0.30651(15) 0.6685(2) 0.17348(7) 0.0421(7) Uani 1 1 d . . . . .
C22 C 0.29071(17) 0.6454(3) 0.20129(7) 0.0540(9) Uani 1 1 d . . . . .
C23 C 0.3403(2) 0.6255(4) 0.22179(9) 0.0773(14) Uani 1 1 d . . . . .
H23 H 0.3322 0.6094 0.2410 0.093 Uiso 1 1 calc R U . . .
C24 C 0.4012(2) 0.6290(4) 0.21455(10) 0.0823(15) Uani 1 1 d . . . . .
H24 H 0.4343 0.6154 0.2289 0.099 Uiso 1 1 calc R U . . .
C25 C 0.41496(18) 0.6519(4) 0.18684(10) 0.0682(11) Uani 1 1 d . . . . .
H25 H 0.4572 0.6537 0.1824 0.082 Uiso 1 1 calc R U . . .
C26 C 0.36738(16) 0.6723(3) 0.16530(8) 0.0490(8) Uani 1 1 d . . . . .
C31 C 0.15771(13) 0.25782(19) 0.06481(6) 0.0319(6) Uani 1 1 d . . . . .
C32 C 0.09476(14) 0.2452(2) 0.06810(7) 0.0384(6) Uani 1 1 d . . . . .
C33 C 0.05320(15) 0.2634(2) 0.04394(7) 0.0432(7) Uani 1 1 d . . . . .
H33 H 0.0097 0.2546 0.0453 0.052 Uiso 1 1 calc R U . . .
C34 C 0.07372(16) 0.2941(2) 0.01787(7) 0.0448(7) Uani 1 1 d . . . . .
C35 C 0.13709(15) 0.3064(2) 0.01601(6) 0.0386(6) Uani 1 1 d . . . . .
H35 H 0.1512 0.3274 -0.0018 0.046 Uiso 1 1 calc R U . . .
C36 C 0.18087(14) 0.2890(2) 0.03925(6) 0.0343(6) Uani 1 1 d . . . . .
C37 C 0.07161(16) 0.2165(3) 0.09657(8) 0.0509(8) Uani 1 1 d . . . . .
H37A H 0.0930 0.1566 0.1037 0.076 Uiso 1 1 calc R U . . .
H37B H 0.0265 0.2046 0.0939 0.076 Uiso 1 1 calc R U . . .
H37C H 0.0803 0.2696 0.1106 0.076 Uiso 1 1 calc R U . . .
C38 C 0.02700(18) 0.3158(3) -0.00755(8) 0.0619(10) Uani 1 1 d . . . . .
H38A H 0.0448 0.2975 -0.0255 0.093 Uiso 1 1 calc R U . . .
H38B H 0.0171 0.3860 -0.0079 0.093 Uiso 1 1 calc R U . . .
H38C H -0.0112 0.2779 -0.0057 0.093 Uiso 1 1 calc R U . . .
C39 C 0.24927(14) 0.3044(2) 0.03724(6) 0.0391(6) Uani 1 1 d . . . . .
H39A H 0.2565 0.3227 0.0174 0.059 Uiso 1 1 calc R U . . .
H39B H 0.2718 0.2437 0.0425 0.059 Uiso 1 1 calc R U . . .
H39C H 0.2642 0.3570 0.0505 0.059 Uiso 1 1 calc R U . . .
C41 C 0.30486(16) 0.2910(2) 0.15226(7) 0.0431(7) Uani 1 1 d . . . . .
C42 C 0.27851(19) 0.2937(3) 0.17872(7) 0.0532(9) Uani 1 1 d . . . . .
C43 C 0.3176(2) 0.3292(3) 0.20227(8) 0.0650(11) Uani 1 1 d . . . . .
H43 H 0.3015 0.3340 0.2206 0.078 Uiso 1 1 calc R U . . .
C44 C 0.3788(2) 0.3574(3) 0.19974(9) 0.0696(12) Uani 1 1 d . . . . .
C45 C 0.40168(18) 0.3542(3) 0.17266(9) 0.0593(10) Uani 1 1 d . . . . .
H45 H 0.4434 0.3743 0.1708 0.071 Uiso 1 1 calc R U . . .
C46 C 0.36481(16) 0.3220(2) 0.14824(8) 0.0482(8) Uani 1 1 d . . . . .
C47 C 0.2132(2) 0.2605(3) 0.18160(8) 0.0648(11) Uani 1 1 d . . . . .
H47A H 0.1842 0.2992 0.1687 0.097 Uiso 1 1 calc R U . . .
H47B H 0.2032 0.2694 0.2016 0.097 Uiso 1 1 calc R U . . .
H47C H 0.2092 0.1909 0.1764 0.097 Uiso 1 1 calc R U . . .
C48 C 0.4210(3) 0.3859(4) 0.22635(11) 0.0997(19) Uani 1 1 d . . . . .
H48A H 0.3973 0.4248 0.2393 0.150 Uiso 1 1 calc R U . . .
H48B H 0.4562 0.4247 0.2205 0.150 Uiso 1 1 calc R U . . .
H48C H 0.4369 0.3264 0.2363 0.150 Uiso 1 1 calc R U . . .
C49 C 0.38912(17) 0.3221(3) 0.11896(9) 0.0577(9) Uani 1 1 d . . . . .
H49A H 0.4316 0.3487 0.1205 0.087 Uiso 1 1 calc R U . . .
H49B H 0.3621 0.3629 0.1058 0.087 Uiso 1 1 calc R U . . .
H49C H 0.3895 0.2549 0.1115 0.087 Uiso 1 1 calc R U . . .
C121 C 0.07036(17) 0.5788(3) 0.13592(9) 0.0551(9) Uani 1 1 d . . . . .
H121 H 0.1074 0.6052 0.1480 0.066 Uiso 1 1 calc R U . . .
C122 C 0.0547(2) 0.4791(3) 0.14828(12) 0.0837(15) Uani 1 1 d . . . . .
H12A H 0.0184 0.4513 0.1369 0.126 Uiso 1 1 calc R U . . .
H12B H 0.0453 0.4870 0.1684 0.126 Uiso 1 1 calc R U . . .
H12C H 0.0905 0.4350 0.1475 0.126 Uiso 1 1 calc R U . . .
C123 C 0.0161(2) 0.6510(4) 0.13841(11) 0.0779(13) Uani 1 1 d . . . . .
H12D H 0.0262 0.7141 0.1299 0.117 Uiso 1 1 calc R U . . .
H12E H 0.0095 0.6605 0.1588 0.117 Uiso 1 1 calc R U . . .
H12F H -0.0220 0.6244 0.1282 0.117 Uiso 1 1 calc R U . . .
C161 C 0.2104(2) 0.6793(3) 0.05788(7) 0.0595(10) Uani 1 1 d . . . . .
H161 H 0.2259 0.7225 0.0743 0.071 Uiso 1 1 calc R U . . .
C162 C 0.2643(3) 0.6125(4) 0.05140(13) 0.0956(18) Uani 1 1 d . . . . .
H16A H 0.2790 0.5761 0.0689 0.143 Uiso 1 1 calc R U . . .
H16B H 0.2985 0.6524 0.0451 0.143 Uiso 1 1 calc R U . . .
H16C H 0.2500 0.5662 0.0361 0.143 Uiso 1 1 calc R U . . .
C163 C 0.1929(3) 0.7459(3) 0.03199(10) 0.0929(17) Uani 1 1 d . . . . .
H16D H 0.1774 0.7059 0.0154 0.139 Uiso 1 1 calc R U . . .
H16E H 0.2298 0.7827 0.0273 0.139 Uiso 1 1 calc R U . . .
H16F H 0.1603 0.7919 0.0367 0.139 Uiso 1 1 calc R U . . .
C221 C 0.22347(18) 0.6393(3) 0.20890(7) 0.0602(10) Uani 1 1 d . . . . .
H221 H 0.1964 0.6704 0.1929 0.072 Uiso 1 1 calc R U . . .
C222 C 0.2022(2) 0.5340(4) 0.21171(9) 0.0767(13) Uani 1 1 d . . . . .
H22A H 0.2047 0.4999 0.1933 0.115 Uiso 1 1 calc R U . . .
H22B H 0.1590 0.5331 0.2168 0.115 Uiso 1 1 calc R U . . .
H22C H 0.2292 0.5010 0.2268 0.115 Uiso 1 1 calc R U . . .
C223 C 0.2141(2) 0.6952(3) 0.23650(8) 0.0647(11) Uani 1 1 d . . . . .
H22D H 0.1696 0.6964 0.2395 0.097 Uiso 1 1 calc R U . . .
H22E H 0.2293 0.7626 0.2349 0.097 Uiso 1 1 calc R U . . .
H22F H 0.2374 0.6628 0.2529 0.097 Uiso 1 1 calc R U . . .
C261 C 0.38291(16) 0.6970(3) 0.13506(8) 0.0515(8) Uani 1 1 d . . . . .
H261 H 0.3432 0.7149 0.1234 0.062 Uiso 1 1 calc R U . . .
C262 C 0.4111(2) 0.6084(3) 0.12068(10) 0.0660(11) Uani 1 1 d . . . . .
H26A H 0.4510 0.5910 0.1313 0.099 Uiso 1 1 calc R U . . .
H26B H 0.4180 0.6248 0.1007 0.099 Uiso 1 1 calc R U . . .
H26C H 0.3824 0.5526 0.1209 0.099 Uiso 1 1 calc R U . . .
C263 C 0.4272(2) 0.7849(3) 0.13497(11) 0.0715(12) Uani 1 1 d . . . . .
H26D H 0.4666 0.7689 0.1462 0.107 Uiso 1 1 calc R U . . .
H26E H 0.4080 0.8418 0.1435 0.107 Uiso 1 1 calc R U . . .
H26F H 0.4354 0.8002 0.1151 0.107 Uiso 1 1 calc R U . . .
N1 N 0.18224(12) 0.66784(17) 0.11746(5) 0.0350(5) Uani 1 1 d . . . . .
N2 N 0.25579(11) 0.68869(18) 0.15179(5) 0.0340(5) Uani 1 1 d . . . . .
N3 N 0.20227(11) 0.23632(17) 0.08925(5) 0.0330(5) Uani 1 1 d . . . . .
N4 N 0.26676(12) 0.25173(17) 0.12761(5) 0.0376(5) Uani 1 1 d . . . . .
P1 P 0.25555(4) 0.49428(6) 0.13713(2) 0.03764(17) Uani 1 1 d . . . . .
P2 P 0.20160(4) 0.42906(6) 0.10411(2) 0.04037(18) Uani 1 1 d . . . . .
Cl1 Cl 0.29418(13) 0.91338(11) 0.09627(3) 0.0569(4) Uani 0.912(5) 1 d D . P A 1
Cl2 Cl 0.39359(8) 0.86735(15) 0.04063(3) 0.0781(6) Uani 0.912(5) 1 d D . P A 1
Cl3 Cl 0.25772(9) 1.01753(13) 0.02755(4) 0.0483(3) Uani 0.912(5) 1 d D . P A 1
Cl4 Cl 0.38690(5) 1.10597(14) 0.07114(2) 0.0537(4) Uani 0.912(5) 1 d D . P A 1
Ga1 Ga 0.33409(4) 0.97455(11) 0.05877(2) 0.04040(19) Uani 0.912(5) 1 d D . P A 1
Cl1' Cl 0.2755(6) 0.9011(13) 0.0941(3) 0.043(4) Uiso 0.088(5) 1 d D . P A 2
Cl2' Cl 0.3763(7) 0.8174(13) 0.0436(3) 0.073(4) Uiso 0.088(5) 1 d D . P A 2
Cl3' Cl 0.2693(8) 1.0052(14) 0.0238(4) 0.052(6) Uiso 0.088(5) 1 d D . P A 2
Cl4' Cl 0.3941(6) 1.0590(13) 0.0760(3) 0.058(4) Uiso 0.088(5) 1 d D . P A 2
Ga1' Ga 0.3299(4) 0.9449(8) 0.05968(16) 0.039(2) Uiso 0.088(5) 1 d D . P A 2
Cl5 Cl 0.13830(9) 0.00313(8) 0.14193(2) 0.0730(6) Uani 0.857(3) 1 d D . P B 3
Cl6 Cl 0.08402(6) -0.17176(11) 0.19044(3) 0.0585(4) Uani 0.857(3) 1 d D . P B 3
Cl7 Cl 0.22149(5) -0.03526(8) 0.20910(3) 0.0575(4) Uani 0.857(3) 1 d D . P B 3
Cl8 Cl 0.07538(7) 0.08501(14) 0.20593(3) 0.0616(4) Uani 0.857(3) 1 d D . P B 3
Ga2 Ga 0.12752(4) -0.02991(6) 0.18702(2) 0.0417(2) Uani 0.857(3) 1 d D . P B 3
Cl5' Cl 0.0957(4) -0.0201(6) 0.13585(16) 0.069(2) Uiso 0.143(3) 1 d D . P B 4
Cl6' Cl 0.0858(9) -0.1604(14) 0.1967(4) 0.166(11) Uiso 0.143(3) 1 d D . P B 4
Cl7' Cl 0.2193(3) -0.0120(6) 0.1923(2) 0.067(2) Uiso 0.143(3) 1 d D . P B 4
Cl8' Cl 0.0816(7) 0.1133(10) 0.1988(3) 0.116(7) Uiso 0.143(3) 1 d D . P B 4
Ga2' Ga 0.1209(4) -0.0213(6) 0.18125(17) 0.076(3) Uiso 0.143(3) 1 d D . P B 4

loop_
_atom_site_aniso_label
_atom_site_aniso_U_11
_atom_site_aniso_U_22
_atom_site_aniso_U_33
_atom_site_aniso_U_23
_atom_site_aniso_U_13
_atom_site_aniso_U_12
C1 0.0348(14) 0.0310(14) 0.0317(13) -0.0022(11) 0.0033(11) -0.0003(11)
C2 0.0527(18) 0.0261(14) 0.0375(15) -0.0022(11) 0.0003(13) 0.0045(12)
C3 0.0510(18) 0.0303(14) 0.0355(14) -0.0055(11) 0.0055(13) -0.0011(13)
C4 0.0349(14) 0.0281(13) 0.0343(13) 0.0027(11) 0.0010(11) 0.0076(11)
C5 0.0507(18) 0.0256(14) 0.0443(16) 0.0043(12) 0.0010(13) 0.0077(13)
C6 0.057(2) 0.0308(15) 0.0477(17) 0.0073(13) -0.0045(15) 0.0130(14)
C11 0.0503(18) 0.0248(13) 0.0420(16) -0.0017(11) -0.0125(13) 0.0079(12)
C12 0.0433(18) 0.0322(16) 0.068(2) -0.0007(15) -0.0149(16) 0.0085(14)
C13 0.051(2) 0.0398(18) 0.085(3) -0.0018(18) -0.0239(19) 0.0047(16)
C14 0.081(3) 0.0347(18) 0.081(3) -0.0029(18) -0.045(2) 0.0105(19)
C15 0.099(3) 0.0370(18) 0.0456(19) -0.0049(15) -0.027(2) 0.014(2)
C16 0.079(3) 0.0273(15) 0.0407(16) -0.0008(12) -0.0107(16) 0.0097(15)
C21 0.0389(16) 0.0461(17) 0.0404(16) -0.0062(13) -0.0022(13) -0.0018(14)
C22 0.051(2) 0.074(2) 0.0366(16) -0.0028(16) -0.0035(14) 0.0042(18)
C23 0.062(3) 0.128(4) 0.0395(19) 0.006(2) -0.0107(18) 0.006(3)
C24 0.051(2) 0.128(4) 0.064(3) 0.007(3) -0.018(2) 0.004(3)
C25 0.0395(19) 0.092(3) 0.071(3) 0.001(2) -0.0093(18) -0.007(2)
C26 0.0387(17) 0.051(2) 0.056(2) -0.0017(15) -0.0031(14) -0.0041(15)
C31 0.0364(15) 0.0242(12) 0.0344(13) 0.0018(10) -0.0014(11) 0.0057(11)
C32 0.0405(16) 0.0321(15) 0.0429(16) 0.0078(12) 0.0051(13) 0.0043(12)
C33 0.0336(15) 0.0436(17) 0.0518(18) 0.0087(14) 0.0000(13) 0.0024(13)
C34 0.0476(18) 0.0442(17) 0.0414(16) 0.0042(13) -0.0035(14) 0.0059(14)
C35 0.0472(17) 0.0358(15) 0.0327(14) 0.0044(11) 0.0027(12) 0.0056(13)
C36 0.0429(16) 0.0254(13) 0.0347(14) 0.0004(11) 0.0037(12) 0.0051(11)
C37 0.0464(19) 0.055(2) 0.0525(19) 0.0190(16) 0.0108(15) 0.0059(16)
C38 0.048(2) 0.081(3) 0.054(2) 0.0100(19) -0.0100(16) 0.0088(19)
C39 0.0442(17) 0.0369(15) 0.0368(15) 0.0015(12) 0.0069(12) 0.0019(13)
C41 0.0500(19) 0.0349(15) 0.0417(16) 0.0038(12) -0.0109(14) 0.0096(14)
C42 0.069(2) 0.0486(19) 0.0405(17) 0.0129(14) -0.0064(16) 0.0005(17)
C43 0.087(3) 0.067(3) 0.0376(18) 0.0125(17) -0.0118(18) -0.003(2)
C44 0.081(3) 0.068(3) 0.054(2) 0.0133(19) -0.026(2) 0.004(2)
C45 0.048(2) 0.058(2) 0.067(2) 0.0013(18) -0.0191(17) 0.0067(17)
C46 0.0456(18) 0.0420(18) 0.0546(19) 0.0016(14) -0.0083(15) 0.0140(14)
C47 0.082(3) 0.068(3) 0.0439(19) 0.0124(18) 0.0052(19) -0.011(2)
C48 0.108(4) 0.113(4) 0.068(3) 0.012(3) -0.049(3) -0.014(3)
C49 0.046(2) 0.057(2) 0.071(2) -0.0135(18) 0.0062(17) 0.0122(17)
C121 0.0391(18) 0.051(2) 0.075(2) -0.0031(18) 0.0025(16) -0.0022(15)
C122 0.075(3) 0.066(3) 0.116(4) 0.001(3) 0.036(3) -0.009(2)
C123 0.060(3) 0.077(3) 0.094(3) -0.025(3) -0.007(2) 0.014(2)
C161 0.102(3) 0.0454(19) 0.0310(16) -0.0052(14) 0.0042(17) -0.009(2)
C162 0.104(4) 0.082(3) 0.106(4) 0.041(3) 0.039(3) 0.007(3)
C163 0.157(5) 0.052(3) 0.069(3) 0.021(2) 0.007(3) 0.008(3)
C221 0.057(2) 0.094(3) 0.0305(16) 0.0011(17) 0.0048(15) 0.011(2)
C222 0.064(3) 0.107(4) 0.061(2) -0.027(2) 0.017(2) -0.012(3)
C223 0.086(3) 0.068(3) 0.0413(19) 0.0054(17) 0.0144(19) 0.010(2)
C261 0.0363(17) 0.054(2) 0.064(2) 0.0040(17) 0.0066(15) -0.0066(15)
C262 0.062(2) 0.062(2) 0.077(3) -0.007(2) 0.022(2) -0.011(2)
C263 0.066(3) 0.056(2) 0.096(3) -0.003(2) 0.023(2) -0.015(2)
N1 0.0429(14) 0.0286(12) 0.0321(12) -0.0012(9) -0.0035(10) 0.0032(10)
N2 0.0354(12) 0.0358(12) 0.0306(11) -0.0022(9) 0.0025(9) -0.0008(10)
N3 0.0385(13) 0.0277(11) 0.0328(11) 0.0043(9) 0.0034(10) 0.0064(10)
N4 0.0445(14) 0.0286(12) 0.0384(13) 0.0048(10) -0.0036(11) 0.0073(10)
P1 0.0398(4) 0.0327(4) 0.0391(4) -0.0006(3) -0.0042(3) 0.0062(3)
P2 0.0495(5) 0.0273(3) 0.0420(4) -0.0014(3) -0.0089(3) 0.0088(3)
Cl1 0.0940(14) 0.0362(6) 0.0417(6) 0.0095(4) 0.0125(7) 0.0127(7)
Cl2 0.0786(9) 0.0867(12) 0.0693(7) -0.0299(7) 0.0075(6) 0.0358(9)
Cl3 0.0492(7) 0.0500(7) 0.0433(6) 0.0114(5) -0.0090(7) -0.0051(6)
Cl4 0.0442(5) 0.0663(10) 0.0502(5) -0.0138(5) 0.0011(4) -0.0053(5)
Ga1 0.0470(3) 0.0404(5) 0.0333(3) -0.0021(2) 0.00096(17) 0.0102(3)
Cl5 0.1438(16) 0.0390(5) 0.0374(5) 0.0073(4) 0.0153(6) 0.0182(7)
Cl6 0.0566(7) 0.0587(7) 0.0590(6) 0.0000(5) -0.0012(5) -0.0145(5)
Cl7 0.0432(5) 0.0525(6) 0.0751(9) -0.0103(6) -0.0044(5) 0.0045(4)
Cl8 0.0572(7) 0.0741(9) 0.0513(6) -0.0187(7) -0.0079(5) 0.0297(6)
Ga2 0.0504(4) 0.0429(3) 0.0309(3) -0.0005(2) -0.0009(3) 0.0083(2)

loop_
_atom_type_symbol
_atom_type_description
_atom_type_scat_dispersion_real
_atom_type_scat_dispersion_imag
_atom_type_scat_source
C C 0.0181 0.0091 'International Tables Vol C Tables 4.2.6.8 and 6.1.1.4'
H H 0.0000 0.0000 'International Tables Vol C Tables 4.2.6.8 and 6.1.1.4'
N N 0.0311 0.0180 'International Tables Vol C Tables 4.2.6.8 and 6.1.1.4'
P P 0.2955 0.4335 'International Tables Vol C Tables 4.2.6.8 and 6.1.1.4'
Cl Cl 0.3639 0.7018 'International Tables Vol C Tables 4.2.6.8 and 6.1.1.4'
Ga Ga -1.2846 0.7763 'International Tables Vol C Tables 4.2.6.8 and 6.1.1.4'

loop_
_exptl_crystal_face_index_h
_exptl_crystal_face_index_k
_exptl_crystal_face_index_l
_exptl_crystal_face_perp_dist
0 0 30 0.0396
7 -8 0 0.0823
14 0 -1 0.0462
-14 0 2 0.0383
2 9 -7 0.0525
-2 -9 6 0.1038
0 -1 -30 0.0466
-9 -1 -20 0.0431

loop_
_geom_angle_atom_site_label_1
_geom_angle_atom_site_label_2
_geom_angle_atom_site_label_3
_geom_angle
N1 C1 N2 106.2(2)
N1 C1 P1 135.5(2)
N2 C1 P1 118.1(2)
C3 C2 N1 107.6(3)
C3 C2 H2 126.2
N1 C2 H2 126.2
C2 C3 N2 106.7(3)
C2 C3 H3 126.7
N2 C3 H3 126.7
N4 C4 N3 106.2(2)
N4 C4 P2 136.7(2)
N3 C4 P2 117.0(2)
C6 C5 N3 106.6(3)
C6 C5 H5 126.7
N3 C5 H5 126.7
C5 C6 N4 107.8(3)
C5 C6 H6 126.1
N4 C6 H6 126.1
C16 C11 C12 124.9(3)
C16 C11 N1 117.6(3)
C12 C11 N1 117.3(3)
C11 C12 C13 115.7(4)
C11 C12 C121 123.1(3)
C13 C12 C121 121.2(4)
C14 C13 C12 121.3(4)
C14 C13 H13 119.3
C12 C13 H13 119.3
C15 C14 C13 121.0(4)
C15 C14 H14 119.5
C13 C14 H14 119.5
C14 C15 C16 121.8(4)
C14 C15 H15 119.1
C16 C15 H15 119.1
C11 C16 C15 115.2(4)
C11 C16 C161 123.0(3)
C15 C16 C161 121.8(3)
C26 C21 C22 124.7(3)
C26 C21 N2 118.0(3)
C22 C21 N2 117.2(3)
C23 C22 C21 116.2(4)
C23 C22 C221 121.1(3)
C21 C22 C221 122.7(3)
C24 C23 C22 120.7(4)
C24 C23 H23 119.6
C22 C23 H23 119.6
C23 C24 C25 121.3(4)
C23 C24 H24 119.3
C25 C24 H24 119.3
C24 C25 C26 120.7(4)
C24 C25 H25 119.6
C26 C25 H25 119.6
C25 C26 C21 116.2(3)
C25 C26 C261 120.3(3)
C21 C26 C261 123.5(3)
C32 C31 C36 123.9(3)
C32 C31 N3 118.2(3)
C36 C31 N3 118.0(3)
C31 C32 C33 116.8(3)
C31 C32 C37 122.0(3)
C33 C32 C37 121.1(3)
C34 C33 C32 121.7(3)
C34 C33 H33 119.1
C32 C33 H33 119.1
C35 C34 C33 118.8(3)
C35 C34 C38 121.2(3)
C33 C34 C38 120.1(3)
C34 C35 C36 122.3(3)
C34 C35 H35 118.9
C36 C35 H35 118.9
C35 C36 C31 116.5(3)
C35 C36 C39 121.9(3)
C31 C36 C39 121.5(3)
C32 C37 H37A 109.5
C32 C37 H37B 109.5
H37A C37 H37B 109.5
C32 C37 H37C 109.5
H37A C37 H37C 109.5
H37B C37 H37C 109.5
C34 C38 H38A 109.5
C34 C38 H38B 109.5
H38A C38 H38B 109.5
C34 C38 H38C 109.5
H38A C38 H38C 109.5
H38B C38 H38C 109.5
C36 C39 H39A 109.5
C36 C39 H39B 109.5
H39A C39 H39B 109.5
C36 C39 H39C 109.5
H39A C39 H39C 109.5
H39B C39 H39C 109.5
C46 C41 C42 124.3(3)
C46 C41 N4 118.2(3)
C42 C41 N4 117.4(3)
C41 C42 C43 115.7(4)
C41 C42 C47 121.8(3)
C43 C42 C47 122.4(4)
C44 C43 C42 122.4(4)
C44 C43 H43 118.8
C42 C43 H43 118.8
C43 C44 C45 118.8(4)
C43 C44 C48 120.3(4)
C45 C44 C48 120.7(5)
C44 C45 C46 121.7(4)
C44 C45 H45 119.2
C46 C45 H45 119.2
C41 C46 C45 117.0(4)
C41 C46 C49 121.7(3)
C45 C46 C49 121.3(4)
C42 C47 H47A 109.5
C42 C47 H47B 109.5
H47A C47 H47B 109.5
C42 C47 H47C 109.5
H47A C47 H47C 109.5
H47B C47 H47C 109.5
C44 C48 H48A 109.5
C44 C48 H48B 109.5
H48A C48 H48B 109.5
C44 C48 H48C 109.5
H48A C48 H48C 109.5
H48B C48 H48C 109.5
C46 C49 H49A 109.5
C46 C49 H49B 109.5
H49A C49 H49B 109.5
C46 C49 H49C 109.5
H49A C49 H49C 109.5
H49B C49 H49C 109.5
C12 C121 C122 113.8(3)
C12 C121 C123 110.0(3)
C122 C121 C123 110.3(4)
C12 C121 H121 107.5
C122 C121 H121 107.5
C123 C121 H121 107.5
C121 C122 H12A 109.5
C121 C122 H12B 109.5
H12A C122 H12B 109.5
C121 C122 H12C 109.5
H12A C122 H12C 109.5
H12B C122 H12C 109.5
C121 C123 H12D 109.5
C121 C123 H12E 109.5
H12D C123 H12E 109.5
C121 C123 H12F 109.5
H12D C123 H12F 109.5
H12E C123 H12F 109.5
C16 C161 C162 113.0(3)
C16 C161 C163 112.3(4)
C162 C161 C163 109.7(4)
C16 C161 H161 107.2
C162 C161 H161 107.2
C163 C161 H161 107.2
C161 C162 H16A 109.5
C161 C162 H16B 109.5
H16A C162 H16B 109.5
C161 C162 H16C 109.5
H16A C162 H16C 109.5
H16B C162 H16C 109.5
C161 C163 H16D 109.5
C161 C163 H16E 109.5
H16D C163 H16E 109.5
C161 C163 H16F 109.5
H16D C163 H16F 109.5
H16E C163 H16F 109.5
C222 C221 C22 111.8(4)
C222 C221 C223 109.8(3)
C22 C221 C223 111.6(3)
C222 C221 H221 107.8
C22 C221 H221 107.8
C223 C221 H221 107.8
C221 C222 H22A 109.5
C221 C222 H22B 109.5
H22A C222 H22B 109.5
C221 C222 H22C 109.5
H22A C222 H22C 109.5
H22B C222 H22C 109.5
C221 C223 H22D 109.5
C221 C223 H22E 109.5
H22D C223 H22E 109.5
C221 C223 H22F 109.5
H22D C223 H22F 109.5
H22E C223 H22F 109.5
C26 C261 C263 111.4(3)
C26 C261 C262 111.1(3)
C263 C261 C262 110.2(3)
C26 C261 H261 108.0
C263 C261 H261 108.0
C262 C261 H261 108.0
C261 C262 H26A 109.5
C261 C262 H26B 109.5
H26A C262 H26B 109.5
C261 C262 H26C 109.5
H26A C262 H26C 109.5
H26B C262 H26C 109.5
C261 C263 H26D 109.5
C261 C263 H26E 109.5
H26D C263 H26E 109.5
C261 C263 H26F 109.5
H26D C263 H26F 109.5
H26E C263 H26F 109.5
C1 N1 C2 109.3(2)
C1 N1 C11 125.0(2)
C2 N1 C11 125.6(2)
C1 N2 C3 110.2(2)
C1 N2 C21 124.5(3)
C3 N2 C21 125.3(2)
C4 N3 C5 110.0(2)
C4 N3 C31 125.7(2)
C5 N3 C31 124.3(2)
C4 N4 C6 109.4(2)
C4 N4 C41 126.9(2)
C6 N4 C41 123.8(2)
C1 P1 P2 100.77(9)
C4 P2 P1 100.17(10)
Cl2 Ga1 Cl4 110.31(6)
Cl2 Ga1 Cl3 111.04(8)
Cl4 Ga1 Cl3 107.54(6)
Cl2 Ga1 Cl1 110.06(7)
Cl4 Ga1 Cl1 109.71(6)
Cl3 Ga1 Cl1 108.10(8)
Cl1' Ga1' Cl2' 109.4(6)
Cl1' Ga1' Cl4' 108.0(5)
Cl2' Ga1' Cl4' 113.4(6)
Cl1' Ga1' Cl3' 110.3(8)
Cl2' Ga1' Cl3' 107.4(6)
Cl4' Ga1' Cl3' 108.4(6)
Cl8 Ga2 Cl6 112.04(8)
Cl8 Ga2 Cl5 110.27(7)
Cl6 Ga2 Cl5 109.87(7)
Cl8 Ga2 Cl7 108.93(6)
Cl6 Ga2 Cl7 108.90(6)
Cl5 Ga2 Cl7 106.67(7)
Cl5' Ga2' Cl7' 113.4(5)
Cl5' Ga2' Cl6' 105.5(6)
Cl7' Ga2' Cl6' 109.6(6)
Cl5' Ga2' Cl8' 106.8(5)
Cl7' Ga2' Cl8' 105.4(5)
Cl6' Ga2' Cl8' 116.3(9)

loop_
_geom_bond_atom_site_label_1
_geom_bond_atom_site_label_2
_geom_bond_distance
C1 N1 1.352(4)
C1 N2 1.355(4)
C1 P1 1.822(3)
C2 C3 1.359(4)
C2 N1 1.373(4)
C2 H2 0.9500
C3 N2 1.365(4)
C3 H3 0.9500
C4 N4 1.357(3)
C4 N3 1.358(4)
C4 P2 1.816(3)
C5 C6 1.356(4)
C5 N3 1.379(4)
C5 H5 0.9500
C6 N4 1.376(4)
C6 H6 0.9500
C11 C16 1.396(5)
C11 C12 1.396(5)
C11 N1 1.451(4)
C12 C13 1.399(5)
C12 C121 1.512(5)
C13 C14 1.375(6)
C13 H13 0.9500
C14 C15 1.353(6)
C14 H14 0.9500
C15 C16 1.410(5)
C15 H15 0.9500
C16 C161 1.509(6)
C21 C26 1.396(5)
C21 C22 1.403(5)
C21 N2 1.445(4)
C22 C23 1.393(5)
C22 C221 1.521(5)
C23 C24 1.382(6)
C23 H23 0.9500
C24 C25 1.384(6)
C24 H24 0.9500
C25 C26 1.396(5)
C25 H25 0.9500
C26 C261 1.513(5)
C31 C32 1.386(4)
C31 C36 1.396(4)
C31 N3 1.451(3)
C32 C33 1.395(4)
C32 C37 1.508(4)
C33 C34 1.392(5)
C33 H33 0.9500
C34 C35 1.383(5)
C34 C38 1.512(4)
C35 C36 1.390(4)
C35 H35 0.9500
C36 C39 1.497(4)
C37 H37A 0.9800
C37 H37B 0.9800
C37 H37C 0.9800
C38 H38A 0.9800
C38 H38B 0.9800
C38 H38C 0.9800
C39 H39A 0.9800
C39 H39B 0.9800
C39 H39C 0.9800
C41 C46 1.385(5)
C41 C42 1.401(5)
C41 N4 1.451(4)
C42 C43 1.407(5)
C42 C47 1.493(6)
C43 C44 1.386(6)
C43 H43 0.9500
C44 C45 1.394(6)
C44 C48 1.520(5)
C45 C46 1.397(5)
C45 H45 0.9500
C46 C49 1.502(5)
C47 H47A 0.9800
C47 H47B 0.9800
C47 H47C 0.9800
C48 H48A 0.9800
C48 H48B 0.9800
C48 H48C 0.9800
C49 H49A 0.9800
C49 H49B 0.9800
C49 H49C 0.9800
C121 C122 1.525(6)
C121 C123 1.539(5)
C121 H121 1.0000
C122 H12A 0.9800
C122 H12B 0.9800
C122 H12C 0.9800
C123 H12D 0.9800
C123 H12E 0.9800
C123 H12F 0.9800
C161 C162 1.525(7)
C161 C163 1.529(5)
C161 H161 1.0000
C162 H16A 0.9800
C162 H16B 0.9800
C162 H16C 0.9800
C163 H16D 0.9800
C163 H16E 0.9800
C163 H16F 0.9800
C221 C222 1.515(7)
C221 C223 1.522(5)
C221 H221 1.0000
C222 H22A 0.9800
C222 H22B 0.9800
C222 H22C 0.9800
C223 H22D 0.9800
C223 H22E 0.9800
C223 H22F 0.9800
C261 C263 1.531(5)
C261 C262 1.532(5)
C261 H261 1.0000
C262 H26A 0.9800
C262 H26B 0.9800
C262 H26C 0.9800
C263 H26D 0.9800
C263 H26E 0.9800
C263 H26F 0.9800
P1 P2 2.0450(11)
Cl1 Ga1 2.1775(14)
Cl2 Ga1 2.1623(12)
Cl3 Ga1 2.1746(12)
Cl4 Ga1 2.1710(14)
Cl1' Ga1' 2.150(11)
Cl2' Ga1' 2.169(11)
Cl3' Ga1' 2.187(12)
Cl4' Ga1' 2.173(10)
Cl5 Ga2 2.1782(14)
Cl6 Ga2 2.1597(14)
Cl7 Ga2 2.1857(14)
Cl8 Ga2 2.1588(12)
Cl5' Ga2' 2.134(9)
Cl6' Ga2' 2.187(12)
Cl7' Ga2' 2.136(9)
Cl8' Ga2' 2.207(11)

loop_
_geom_torsion_atom_site_label_1
_geom_torsion_atom_site_label_2
_geom_torsion_atom_site_label_3
_geom_torsion_atom_site_label_4
_geom_torsion
N1 C2 C3 N2 -0.2(3)
N3 C5 C6 N4 0.6(4)
C16 C11 C12 C13 1.4(5)
N1 C11 C12 C13 -174.6(3)
C16 C11 C12 C121 -177.1(3)
N1 C11 C12 C121 7.0(4)
C11 C12 C13 C14 0.0(5)
C121 C12 C13 C14 178.4(3)
C12 C13 C14 C15 -0.4(6)
C13 C14 C15 C16 -0.3(6)
C12 C11 C16 C15 -2.0(5)
N1 C11 C16 C15 173.9(3)
C12 C11 C16 C161 177.5(3)
N1 C11 C16 C161 -6.6(5)
C14 C15 C16 C11 1.5(5)
C14 C15 C16 C161 -178.0(3)
C26 C21 C22 C23 0.2(6)
N2 C21 C22 C23 179.6(4)
C26 C21 C22 C221 -178.2(4)
N2 C21 C22 C221 1.1(5)
C21 C22 C23 C24 0.1(7)
C221 C22 C23 C24 178.5(5)
C22 C23 C24 C25 -0.2(9)
C23 C24 C25 C26 0.1(8)
C24 C25 C26 C21 0.2(7)
C24 C25 C26 C261 -179.8(4)
C22 C21 C26 C25 -0.4(6)
N2 C21 C26 C25 -179.7(3)
C22 C21 C26 C261 179.7(4)
N2 C21 C26 C261 0.3(5)
C36 C31 C32 C33 1.3(4)
N3 C31 C32 C33 -178.0(3)
C36 C31 C32 C37 -176.7(3)
N3 C31 C32 C37 4.0(4)
C31 C32 C33 C34 -0.9(5)
C37 C32 C33 C34 177.2(3)
C32 C33 C34 C35 0.2(5)
C32 C33 C34 C38 -178.2(3)
C33 C34 C35 C36 0.1(5)
C38 C34 C35 C36 178.6(3)
C34 C35 C36 C31 0.2(4)
C34 C35 C36 C39 -178.7(3)
C32 C31 C36 C35 -1.0(4)
N3 C31 C36 C35 178.3(2)
C32 C31 C36 C39 178.0(3)
N3 C31 C36 C39 -2.7(4)
C46 C41 C42 C43 -1.2(5)
N4 C41 C42 C43 178.0(3)
C46 C41 C42 C47 179.1(3)
N4 C41 C42 C47 -1.7(5)
C41 C42 C43 C44 -1.6(6)
C47 C42 C43 C44 178.1(4)
C42 C43 C44 C45 2.6(6)
C42 C43 C44 C48 -174.0(4)
C43 C44 C45 C46 -0.9(6)
C48 C44 C45 C46 175.7(4)
C42 C41 C46 C45 2.8(5)
N4 C41 C46 C45 -176.4(3)
C42 C41 C46 C49 -176.7(3)
N4 C41 C46 C49 4.1(5)
C44 C45 C46 C41 -1.7(5)
C44 C45 C46 C49 177.8(4)
C11 C12 C121 C122 -132.7(4)
C13 C12 C121 C122 49.0(5)
C11 C12 C121 C123 102.9(4)
C13 C12 C121 C123 -75.4(4)
C11 C16 C161 C162 106.4(4)
C15 C16 C161 C162 -74.1(5)
C11 C16 C161 C163 -128.8(4)
C15 C16 C161 C163 50.6(5)
C23 C22 C221 C222 -74.2(5)
C21 C22 C221 C222 104.1(4)
C23 C22 C221 C223 49.2(6)
C21 C22 C221 C223 -132.4(4)
C25 C26 C261 C263 -56.6(5)
C21 C26 C261 C263 123.4(4)
C25 C26 C261 C262 66.7(5)
C21 C26 C261 C262 -113.3(4)
N2 C1 N1 C2 0.0(3)
P1 C1 N1 C2 176.2(3)
N2 C1 N1 C11 -178.0(3)
P1 C1 N1 C11 -1.8(5)
C3 C2 N1 C1 0.2(4)
C3 C2 N1 C11 178.1(3)
C16 C11 N1 C1 -93.4(4)
C12 C11 N1 C1 82.8(4)
C16 C11 N1 C2 88.9(4)
C12 C11 N1 C2 -94.8(4)
N1 C1 N2 C3 -0.1(3)
P1 C1 N2 C3 -177.1(2)
N1 C1 N2 C21 178.3(3)
P1 C1 N2 C21 1.3(4)
C2 C3 N2 C1 0.2(3)
C2 C3 N2 C21 -178.1(3)
C26 C21 N2 C1 86.7(4)
C22 C21 N2 C1 -92.6(4)
C26 C21 N2 C3 -95.1(4)
C22 C21 N2 C3 85.5(4)
N4 C4 N3 C5 0.4(3)
P2 C4 N3 C5 -178.5(2)
N4 C4 N3 C31 -179.6(3)
P2 C4 N3 C31 1.5(4)
C6 C5 N3 C4 -0.6(4)
C6 C5 N3 C31 179.3(3)
C32 C31 N3 C4 -95.5(3)
C36 C31 N3 C4 85.2(3)
C32 C31 N3 C5 84.5(4)
C36 C31 N3 C5 -94.8(3)
N3 C4 N4 C6 0.0(3)
P2 C4 N4 C6 178.6(3)
N3 C4 N4 C41 179.7(3)
P2 C4 N4 C41 -1.8(5)
C5 C6 N4 C4 -0.4(4)
C5 C6 N4 C41 179.9(3)
C46 C41 N4 C4 -90.5(4)
C42 C41 N4 C4 90.3(4)
C46 C41 N4 C6 89.1(4)
C42 C41 N4 C6 -90.1(4)
N1 C1 P1 P2 6.6(3)
N2 C1 P1 P2 -177.5(2)
N4 C4 P2 P1 3.7(3)
N3 C4 P2 P1 -177.8(2)

loop_
_exptl_oxdiff_crystal_face_indexfrac_h
_exptl_oxdiff_crystal_face_indexfrac_k
_exptl_oxdiff_crystal_face_indexfrac_l
_exptl_oxdiff_crystal_face_x
_exptl_oxdiff_crystal_face_y
_exptl_oxdiff_crystal_face_z
0.0089 -0.0222 30.0032 0.8848 -0.1211 0.4436
7.0362 -8.0022 -0.0715 -0.4044 -0.5987 0.7431
14.0124 0.0114 -1.0234 -0.0103 -0.9974 -0.1264
-14.0121 -0.0121 2.0235 0.0398 0.9934 0.1412
1.9661 9.0152 -6.9368 0.2621 -0.0046 -1.0182
-1.9664 -9.0144 5.9367 -0.2916 0.0086 1.0034
-0.0052 -0.9787 -30.0107 -0.9365 0.1089 -0.3437
-9.0103 -0.9930 -19.9946 -0.6540 0.7123 -0.1241
